data_2226752
loop_
_publ_author_name
'Yu, Youzhu'
'Zhu, Chengchen'
'Huang, Jianping'
'Jia, Qingchao'
'Zhang, Nan'

_publ_section_title
;
 (Ferrocenecarboxylato-\k<i>O</i>)triphenyltin(IV)
;
_journal_coeditor_code ZQ2044
_journal_issue 7
_journal_name_full 'Acta Crystallographica Section E'
_journal_page_first m819
_journal_paper_doi 10.1107/S1600536810022488
_journal_volume 66
_journal_year 2010
_chemical_formula_iupac '[Fe Sn (C5 H5) (C6 H5)3 (C6 H4 O2)]'
_chemical_formula_sum 'C29 H24 Fe O2 Sn'
_chemical_formula_weight 579.02
_chemical_name_systematic
;
(Ferrocenecarboxylato-\k<i>O</i>)triphenyltin(IV)
;
_space_group_IT_number 2
_symmetry_cell_setting triclinic
_symmetry_space_group_name_Hall '-P 1'
_symmetry_space_group_name_H-M 'P -1'
_atom_sites_solution_hydrogens geom
_atom_sites_solution_primary direct
_atom_sites_solution_secondary difmap
_audit_creation_method SHELXL-97
_cell_angle_alpha 98.0340(10)
_cell_angle_beta 106.107(2)
_cell_angle_gamma 106.082(2)
_cell_formula_units_Z 2
_cell_length_a 10.1012(15)
_cell_length_b 11.4066(18)
_cell_length_c 11.6741(19)
_cell_measurement_reflns_used 3523
_cell_measurement_temperature 298(2)
_cell_measurement_theta_max 26.86
_cell_measurement_theta_min 2.38
_cell_volume 1207.1(3)
_computing_cell_refinement 'SAINT (Siemens, 1996)'
_computing_data_collection 'SMART (Siemens, 1996)'
_computing_data_reduction 'SAINT (Siemens, 1996)'
_computing_molecular_graphics 'SHELXTL (Sheldrick, 2008)'
_computing_publication_material 'SHELXTL (Sheldrick, 2008)'
_computing_structure_refinement 'SHELXL97 (Sheldrick, 2008)'
_computing_structure_solution 'SHELXS97 (Sheldrick, 2008)'
_diffrn_ambient_temperature 298(2)
_diffrn_measured_fraction_theta_full 0.984
_diffrn_measured_fraction_theta_max 0.984
_diffrn_measurement_device_type 'Bruker SMART-1000 CCD'
_diffrn_measurement_method 'phi and omega scans'
_diffrn_radiation_monochromator graphite
_diffrn_radiation_source 'fine-focus sealed tube'
_diffrn_radiation_type MoK\a
_diffrn_radiation_wavelength 0.71073
_diffrn_reflns_av_R_equivalents 0.0214
_diffrn_reflns_av_sigmaI/netI 0.0405
_diffrn_reflns_limit_h_max 12
_diffrn_reflns_limit_h_min -11
_diffrn_reflns_limit_k_max 13
_diffrn_reflns_limit_k_min -13
_diffrn_reflns_limit_l_max 10
_diffrn_reflns_limit_l_min -13
_diffrn_reflns_number 6299
_diffrn_reflns_theta_full 25.02
_diffrn_reflns_theta_max 25.02
_diffrn_reflns_theta_min 1.87
_exptl_absorpt_coefficient_mu 1.659
_exptl_absorpt_correction_T_max 0.571
_exptl_absorpt_correction_T_min 0.491
_exptl_absorpt_correction_type multi-scan
_exptl_absorpt_process_details '(SADABS; Sheldrick, 1996)'
_exptl_crystal_colour red
_exptl_crystal_density_diffrn 1.593
_exptl_crystal_density_method 'not measured'
_exptl_crystal_description block
_exptl_crystal_F_000 580
_exptl_crystal_size_max 0.50
_exptl_crystal_size_mid 0.40
_exptl_crystal_size_min 0.38
_refine_diff_density_max 0.460
_refine_diff_density_min -0.700
_refine_ls_extinction_method none
_refine_ls_goodness_of_fit_ref 1.007
_refine_ls_hydrogen_treatment constr
_refine_ls_matrix_type full
_refine_ls_number_parameters 298
_refine_ls_number_reflns 4182
_refine_ls_number_restraints 0
_refine_ls_restrained_S_all 1.007
_refine_ls_R_factor_all 0.0412
_refine_ls_R_factor_gt 0.0304
_refine_ls_shift/su_max 0.000
_refine_ls_shift/su_mean 0.000
_refine_ls_structure_factor_coef Fsqd
_refine_ls_weighting_details 'w=1/[\s^2^(Fo^2^)+(0.0548P)^2^+0.1113P] where P=(Fo^2^+2Fc^2^)/3'
_refine_ls_weighting_scheme calc
_refine_ls_wR_factor_gt 0.0784
_refine_ls_wR_factor_ref 0.0891
_reflns_number_gt 3539
_reflns_number_total 4182
_reflns_threshold_expression I>2sigma(I)
_cod_data_source_file zq2044.cif
_cod_data_source_block I
_cod_database_code 2226752
_cod_database_fobs_code 2226752

loop_
_symmetry_equiv_pos_as_xyz
'x, y, z'
'-x, -y, -z'

loop_
_atom_site_type_symbol
_atom_site_label
_atom_site_fract_x
_atom_site_fract_y
_atom_site_fract_z
_atom_site_U_iso_or_equiv
_atom_site_adp_type
_atom_site_calc_flag
_atom_site_refinement_flags
_atom_site_occupancy
_atom_site_disorder_assembly
_atom_site_disorder_group
Sn Sn 0.15862(3) 0.36001(2) 0.13590(2) 0.03576(11) Uani d . 1 . .
Fe Fe -0.30164(6) 0.22737(5) 0.30190(5) 0.04190(15) Uani d . 1 . .
O O1 -0.0847(3) 0.1793(3) 0.0970(3) 0.0491(7) Uani d . 1 . .
O O2 -0.0337(3) 0.3838(2) 0.1496(3) 0.0443(6) Uani d . 1 . .
C C19 -0.1220(4) 0.2694(4) 0.1280(3) 0.0375(8) Uani d . 1 . .
C C1 0.1397(4) 0.2675(3) -0.0417(3) 0.0356(8) Uani d . 1 . .
C C7 0.2778(4) 0.5534(3) 0.1604(3) 0.0380(8) Uani d . 1 . .
C C20 -0.2642(4) 0.2547(4) 0.1441(3) 0.0413(9) Uani d . 1 . .
C C13 0.2359(4) 0.2953(4) 0.2959(3) 0.0396(8) Uani d . 1 . .
C C2 0.1279(4) 0.1420(4) -0.0740(4) 0.0453(9) Uani d . 1 . .
H H8 0.1325 0.0950 -0.0149 0.054 Uiso calc R 1 . .
C C6 0.1335(5) 0.3349(4) -0.1312(4) 0.0474(10) Uani d . 1 . .
H H9 0.1440 0.4195 -0.1109 0.057 Uiso calc R 1 . .
C C21 -0.3748(4) 0.1358(4) 0.1220(4) 0.0514(10) Uani d . 1 . .
H H10 -0.3720 0.0531 0.0889 0.062 Uiso calc R 1 . .
C C27 -0.3368(6) 0.1369(5) 0.4353(4) 0.0729(15) Uani d . 1 . .
H H11 -0.4274 0.0715 0.4278 0.087 Uiso calc R 1 . .
C C4 0.0994(5) 0.1542(4) -0.2809(4) 0.0559(11) Uani d . 1 . .
H H12 0.0840 0.1157 -0.3613 0.067 Uiso calc R 1 . .
C C17 0.2592(5) 0.1324(5) 0.4016(5) 0.0677(13) Uani d . 1 . .
H H13 0.2453 0.0479 0.3993 0.081 Uiso calc R 1 . .
C C23 -0.4528(5) 0.2901(5) 0.1981(5) 0.0666(14) Uani d . 1 . .
H H14 -0.5132 0.3318 0.2287 0.080 Uiso calc R 1 . .
C C3 0.1096(5) 0.0867(4) -0.1922(4) 0.0528(11) Uani d . 1 . .
H H15 0.1041 0.0033 -0.2122 0.063 Uiso calc R 1 . .
C C22 -0.4898(5) 0.1617(5) 0.1555(4) 0.0655(13) Uani d . 1 . .
H H16 -0.5803 0.0985 0.1515 0.079 Uiso calc R 1 . .
C C8 0.4041(4) 0.5854(4) 0.1286(4) 0.0533(11) Uani d . 1 . .
H H17 0.4362 0.5219 0.0999 0.064 Uiso calc R 1 . .
C C5 0.1118(5) 0.2781(4) -0.2511(4) 0.0589(11) Uani d . 1 . .
H H18 0.1057 0.3241 -0.3110 0.071 Uiso calc R 1 . .
C C18 0.2145(4) 0.1700(4) 0.2944(4) 0.0497(10) Uani d . 1 . .
H H19 0.1694 0.1104 0.2201 0.060 Uiso calc R 1 . .
C C24 -0.3112(5) 0.3517(4) 0.1938(5) 0.0584(12) Uani d . 1 . .
H H20 -0.2580 0.4421 0.2178 0.070 Uiso calc R 1 . .
C C12 0.2319(5) 0.6496(4) 0.2018(4) 0.0571(11) Uani d . 1 . .
H H21 0.1477 0.6314 0.2234 0.069 Uiso calc R 1 . .
C C10 0.4356(6) 0.8009(5) 0.1798(4) 0.0708(15) Uani d . 1 . .
H H22 0.4883 0.8841 0.1869 0.085 Uiso calc R 1 . .
C C14 0.3036(5) 0.3814(4) 0.4074(4) 0.0586(11) Uani d . 1 . .
H H23 0.3204 0.4664 0.4106 0.070 Uiso calc R 1 . .
C C16 0.3243(6) 0.2196(6) 0.5123(5) 0.0786(16) Uani d . 1 . .
H H24 0.3525 0.1939 0.5848 0.094 Uiso calc R 1 . .
C C28 -0.3050(7) 0.2640(5) 0.4773(5) 0.0752(15) Uani d . 1 . .
H H25 -0.3685 0.3039 0.5051 0.090 Uiso calc R 1 . .
C C25 -0.1146(6) 0.2310(8) 0.4244(5) 0.093(2) Uani d . 1 . .
H H26 -0.0200 0.2445 0.4119 0.111 Uiso calc R 1 . .
C C26 -0.2222(8) 0.1166(7) 0.4036(5) 0.0824(17) Uani d . 1 . .
H H27 -0.2176 0.0344 0.3709 0.099 Uiso calc R 1 . .
C C29 -0.1673(7) 0.3262(6) 0.4719(5) 0.0877(18) Uani d . 1 . .
H H28 -0.1155 0.4169 0.4972 0.105 Uiso calc R 1 . .
C C9 0.4823(5) 0.7075(5) 0.1385(4) 0.0656(13) Uani d . 1 . .
H H29 0.5666 0.7265 0.1171 0.079 Uiso calc R 1 . .
C C15 0.3470(6) 0.3421(6) 0.5152(4) 0.0793(16) Uani d . 1 . .
H H30 0.3921 0.4010 0.5899 0.095 Uiso calc R 1 . .
C C11 0.3109(7) 0.7730(4) 0.2113(5) 0.0798(16) Uani d . 1 . .
H H32 0.2795 0.8374 0.2391 0.096 Uiso calc R 1 . .

loop_
_atom_site_aniso_label
_atom_site_aniso_U_11
_atom_site_aniso_U_22
_atom_site_aniso_U_33
_atom_site_aniso_U_12
_atom_site_aniso_U_13
_atom_site_aniso_U_23
Sn 0.03738(16) 0.03568(16) 0.03835(16) 0.01117(11) 0.01736(11) 0.01373(11)
Fe 0.0444(3) 0.0463(3) 0.0446(3) 0.0188(3) 0.0219(3) 0.0183(3)
O1 0.0521(16) 0.0472(16) 0.0579(18) 0.0190(13) 0.0270(14) 0.0197(13)
O2 0.0395(14) 0.0443(16) 0.0595(17) 0.0157(12) 0.0253(13) 0.0227(13)
C19 0.0342(19) 0.048(2) 0.035(2) 0.0132(17) 0.0141(16) 0.0203(17)
C1 0.0385(19) 0.039(2) 0.0353(19) 0.0154(16) 0.0166(16) 0.0121(16)
C7 0.0384(19) 0.036(2) 0.036(2) 0.0071(16) 0.0099(16) 0.0124(16)
C20 0.0360(19) 0.050(2) 0.040(2) 0.0125(17) 0.0123(16) 0.0239(18)
C13 0.0349(19) 0.051(2) 0.039(2) 0.0159(17) 0.0163(16) 0.0152(17)
C2 0.053(2) 0.040(2) 0.051(2) 0.0182(18) 0.0224(19) 0.0200(18)
C6 0.064(3) 0.038(2) 0.044(2) 0.0186(19) 0.021(2) 0.0153(18)
C21 0.044(2) 0.059(3) 0.043(2) 0.003(2) 0.0133(19) 0.017(2)
C27 0.107(4) 0.079(4) 0.056(3) 0.037(3) 0.047(3) 0.034(3)
C4 0.066(3) 0.054(3) 0.044(2) 0.018(2) 0.020(2) 0.003(2)
C17 0.068(3) 0.073(3) 0.069(3) 0.024(3) 0.022(3) 0.041(3)
C23 0.047(2) 0.092(4) 0.093(4) 0.040(3) 0.040(3) 0.055(3)
C3 0.064(3) 0.038(2) 0.056(3) 0.013(2) 0.026(2) 0.0052(19)
C22 0.038(2) 0.090(4) 0.065(3) 0.012(2) 0.017(2) 0.029(3)
C8 0.046(2) 0.053(3) 0.057(3) 0.008(2) 0.018(2) 0.017(2)
C5 0.081(3) 0.061(3) 0.043(2) 0.029(2) 0.021(2) 0.023(2)
C18 0.052(2) 0.054(3) 0.047(2) 0.018(2) 0.018(2) 0.022(2)
C24 0.058(3) 0.062(3) 0.078(3) 0.030(2) 0.034(2) 0.045(2)
C12 0.064(3) 0.046(3) 0.061(3) 0.016(2) 0.024(2) 0.009(2)
C10 0.076(3) 0.048(3) 0.055(3) -0.013(3) 0.002(3) 0.018(2)
C14 0.061(3) 0.061(3) 0.048(3) 0.015(2) 0.016(2) 0.008(2)
C16 0.064(3) 0.112(5) 0.059(3) 0.022(3) 0.013(3) 0.051(3)
C28 0.095(4) 0.086(4) 0.056(3) 0.036(3) 0.040(3) 0.010(3)
C25 0.063(3) 0.189(7) 0.043(3) 0.057(4) 0.018(3) 0.046(4)
C26 0.120(5) 0.117(5) 0.058(3) 0.081(4) 0.046(3) 0.049(3)
C29 0.083(4) 0.093(4) 0.055(3) 0.005(3) 0.009(3) -0.001(3)
C9 0.054(3) 0.068(3) 0.062(3) -0.004(2) 0.017(2) 0.027(3)
C15 0.074(3) 0.105(5) 0.037(3) 0.013(3) 0.006(2) 0.010(3)
C11 0.110(4) 0.041(3) 0.079(4) 0.022(3) 0.024(3) 0.007(2)

loop_
_atom_type_symbol
_atom_type_description
_atom_type_scat_dispersion_real
_atom_type_scat_dispersion_imag
_atom_type_scat_source
C C 0.0033 0.0016 'International Tables Vol C Tables 4.2.6.8 and 6.1.1.4'
H H 0.0000 0.0000 'International Tables Vol C Tables 4.2.6.8 and 6.1.1.4'
O O 0.0106 0.0060 'International Tables Vol C Tables 4.2.6.8 and 6.1.1.4'
Fe Fe 0.3463 0.8444 'International Tables Vol C Tables 4.2.6.8 and 6.1.1.4'
Sn Sn -0.6537 1.4246 'International Tables Vol C Tables 4.2.6.8 and 6.1.1.4'

loop_
_geom_angle_atom_site_label_1
_geom_angle_atom_site_label_2
_geom_angle_atom_site_label_3
_geom_angle_site_symmetry_1
_geom_angle_site_symmetry_3
_geom_angle
_geom_angle_publ_flag
O2 Sn C1 . . 114.16(12) ?
O2 Sn C13 . . 102.45(12) ?
C1 Sn C13 . . 122.73(14) ?
O2 Sn C7 . . 97.22(12) ?
C1 Sn C7 . . 106.57(14) ?
C13 Sn C7 . . 110.83(14) ?
C25 Fe C29 . . 41.9(3) ?
C25 Fe C26 . . 40.2(3) ?
C29 Fe C26 . . 68.2(3) ?
C25 Fe C20 . . 108.67(19) ?
C29 Fe C20 . . 124.7(2) ?
C26 Fe C20 . . 124.14(19) ?
C25 Fe C24 . . 123.3(3) ?
C29 Fe C24 . . 107.1(2) ?
C26 Fe C24 . . 159.9(2) ?
C20 Fe C24 . . 41.31(17) ?
C25 Fe C23 . . 159.7(3) ?
C29 Fe C23 . . 122.0(3) ?
C26 Fe C23 . . 158.1(3) ?
C20 Fe C23 . . 68.39(17) ?
C24 Fe C23 . . 41.12(17) ?
C25 Fe C21 . . 123.7(2) ?
C29 Fe C21 . . 161.7(2) ?
C26 Fe C21 . . 108.1(2) ?
C20 Fe C21 . . 41.33(15) ?
C24 Fe C21 . . 69.90(19) ?
C23 Fe C21 . . 68.3(2) ?
C25 Fe C22 . . 159.5(3) ?
C29 Fe C22 . . 156.5(3) ?
C26 Fe C22 . . 123.5(3) ?
C20 Fe C22 . . 68.30(16) ?
C24 Fe C22 . . 68.7(2) ?
C23 Fe C22 . . 39.8(2) ?
C21 Fe C22 . . 40.62(18) ?
C25 Fe C27 . . 67.4(2) ?
C29 Fe C27 . . 67.3(2) ?
C26 Fe C27 . . 39.5(2) ?
C20 Fe C27 . . 158.90(19) ?
C24 Fe C27 . . 158.5(2) ?
C23 Fe C27 . . 122.7(2) ?
C21 Fe C27 . . 122.1(2) ?
C22 Fe C27 . . 107.7(2) ?
C25 Fe C28 . . 68.5(2) ?
C29 Fe C28 . . 40.3(2) ?
C26 Fe C28 . . 67.0(2) ?
C20 Fe C28 . . 160.6(2) ?
C24 Fe C28 . . 122.9(2) ?
C23 Fe C28 . . 107.2(2) ?
C21 Fe C28 . . 156.5(2) ?
C22 Fe C28 . . 121.2(2) ?
C27 Fe C28 . . 39.5(2) ?
C19 O2 Sn . . 103.8(2) ?
O1 C19 O2 . . 120.4(3) ?
O1 C19 C20 . . 122.7(3) ?
O2 C19 C20 . . 116.9(3) ?
C6 C1 C2 . . 118.2(3) ?
C6 C1 Sn . . 117.9(3) ?
C2 C1 Sn . . 123.8(3) ?
C12 C7 C8 . . 117.8(4) ?
C12 C7 Sn . . 122.8(3) ?
C8 C7 Sn . . 119.3(3) ?
C24 C20 C21 . . 108.7(3) ?
C24 C20 C19 . . 127.0(4) ?
C21 C20 C19 . . 124.0(4) ?
C24 C20 Fe . . 69.4(2) ?
C21 C20 Fe . . 69.6(2) ?
C19 C20 Fe . . 122.6(2) ?
C14 C13 C18 . . 118.2(4) ?
C14 C13 Sn . . 118.6(3) ?
C18 C13 Sn . . 123.0(3) ?
C3 C2 C1 . . 120.7(4) ?
C3 C2 H8 . . 119.6 ?
C1 C2 H8 . . 119.6 ?
C1 C6 C5 . . 120.9(4) ?
C1 C6 H9 . . 119.5 ?
C5 C6 H9 . . 119.5 ?
C22 C21 C20 . . 106.5(4) ?
C22 C21 Fe . . 69.7(3) ?
C20 C21 Fe . . 69.0(2) ?
C22 C21 H10 . . 126.8 ?
C20 C21 H10 . . 126.8 ?
Fe C21 H10 . . 126.8 ?
C26 C27 C28 . . 109.2(6) ?
C26 C27 Fe . . 69.6(3) ?
C28 C27 Fe . . 70.3(3) ?
C26 C27 H11 . . 125.4 ?
C28 C27 H11 . . 125.4 ?
Fe C27 H11 . . 125.4 ?
C5 C4 C3 . . 120.0(4) ?
C5 C4 H12 . . 120.0 ?
C3 C4 H12 . . 120.0 ?
C16 C17 C18 . . 120.2(5) ?
C16 C17 H13 . . 119.9 ?
C18 C17 H13 . . 119.9 ?
C22 C23 C24 . . 109.4(4) ?
C22 C23 Fe . . 70.2(3) ?
C24 C23 Fe . . 69.3(2) ?
C22 C23 H14 . . 125.3 ?
C24 C23 H14 . . 125.3 ?
Fe C23 H14 . . 125.3 ?
C4 C3 C2 . . 120.3(4) ?
C4 C3 H15 . . 119.9 ?
C2 C3 H15 . . 119.9 ?
C23 C22 C21 . . 109.4(4) ?
C23 C22 Fe . . 70.0(3) ?
C21 C22 Fe . . 69.7(2) ?
C23 C22 H16 . . 125.3 ?
C21 C22 H16 . . 125.3 ?
Fe C22 H16 . . 125.3 ?
C9 C8 C7 . . 121.9(4) ?
C9 C8 H17 . . 119.0 ?
C7 C8 H17 . . 119.0 ?
C4 C5 C6 . . 119.8(4) ?
C4 C5 H18 . . 120.1 ?
C6 C5 H18 . . 120.1 ?
C17 C18 C13 . . 120.7(4) ?
C17 C18 H19 . . 119.7 ?
C13 C18 H19 . . 119.7 ?
C23 C24 C20 . . 106.0(4) ?
C23 C24 Fe . . 69.6(2) ?
C20 C24 Fe . . 69.3(2) ?
C23 C24 H20 . . 127.0 ?
C20 C24 H20 . . 127.0 ?
Fe C24 H20 . . 127.0 ?
C7 C12 C11 . . 120.1(5) ?
C7 C12 H21 . . 119.9 ?
C11 C12 H21 . . 119.9 ?
C9 C10 C11 . . 120.4(4) ?
C9 C10 H22 . . 119.8 ?
C11 C10 H22 . . 119.8 ?
C13 C14 C15 . . 120.5(5) ?
C13 C14 H23 . . 119.8 ?
C15 C14 H23 . . 119.8 ?
C15 C16 C17 . . 119.8(5) ?
C15 C16 H24 . . 120.1 ?
C17 C16 H24 . . 120.1 ?
C27 C28 C29 . . 108.2(5) ?
C27 C28 Fe . . 70.2(3) ?
C29 C28 Fe . . 69.0(3) ?
C27 C28 H25 . . 125.9 ?
C29 C28 H25 . . 125.9 ?
Fe C28 H25 . . 125.9 ?
C26 C25 C29 . . 106.5(5) ?
C26 C25 Fe . . 70.4(3) ?
C29 C25 Fe . . 69.3(3) ?
C26 C25 H26 . . 126.7 ?
C29 C25 H26 . . 126.7 ?
Fe C25 H26 . . 126.7 ?
C27 C26 C25 . . 109.2(5) ?
C27 C26 Fe . . 70.9(3) ?
C25 C26 Fe . . 69.5(3) ?
C27 C26 H27 . . 125.4 ?
C25 C26 H27 . . 125.4 ?
Fe C26 H27 . . 125.4 ?
C28 C29 C25 . . 106.9(6) ?
C28 C29 Fe . . 70.7(3) ?
C25 C29 Fe . . 68.8(3) ?
C28 C29 H28 . . 126.5 ?
C25 C29 H28 . . 126.5 ?
Fe C29 H28 . . 126.5 ?
C10 C9 C8 . . 119.4(5) ?
C10 C9 H29 . . 120.3 ?
C8 C9 H29 . . 120.3 ?
C16 C15 C14 . . 120.6(5) ?
C16 C15 H30 . . 119.7 ?
C14 C15 H30 . . 119.7 ?
C10 C11 C12 . . 120.3(5) ?
C10 C11 H32 . . 119.8 ?
C12 C11 H32 . . 119.8 ?

loop_
_geom_bond_atom_site_label_1
_geom_bond_atom_site_label_2
_geom_bond_site_symmetry_2
_geom_bond_distance
_geom_bond_publ_flag
Sn O2 . 2.079(2) ?
Sn C1 . 2.123(3) ?
Sn C13 . 2.131(4) ?
Sn C7 . 2.136(4) ?
Fe C25 . 2.014(5) ?
Fe C29 . 2.021(5) ?
Fe C26 . 2.026(5) ?
Fe C20 . 2.029(4) ?
Fe C24 . 2.030(4) ?
Fe C23 . 2.033(4) ?
Fe C21 . 2.036(4) ?
Fe C22 . 2.036(5) ?
Fe C27 . 2.042(5) ?
Fe C28 . 2.043(5) ?
O1 C19 . 1.231(4) ?
O2 C19 . 1.304(4) ?
C19 C20 . 1.467(5) ?
C1 C6 . 1.378(5) ?
C1 C2 . 1.392(5) ?
C7 C12 . 1.382(6) ?
C7 C8 . 1.393(5) ?
C20 C24 . 1.431(6) ?
C20 C21 . 1.435(5) ?
C13 C14 . 1.380(5) ?
C13 C18 . 1.382(6) ?
C2 C3 . 1.373(6) ?
C2 H8 . 0.9300 ?
C6 C5 . 1.386(6) ?
C6 H9 . 0.9300 ?
C21 C22 . 1.414(6) ?
C21 H10 . 0.9800 ?
C27 C26 . 1.376(7) ?
C27 C28 . 1.379(7) ?
C27 H11 . 0.9800 ?
C4 C5 . 1.370(6) ?
C4 C3 . 1.372(6) ?
C4 H12 . 0.9300 ?
C17 C16 . 1.378(7) ?
C17 C18 . 1.378(6) ?
C17 H13 . 0.9300 ?
C23 C22 . 1.386(7) ?
C23 C24 . 1.427(6) ?
C23 H14 . 0.9800 ?
C3 H15 . 0.9300 ?
C22 H16 . 0.9800 ?
C8 C9 . 1.368(6) ?
C8 H17 . 0.9300 ?
C5 H18 . 0.9300 ?
C18 H19 . 0.9300 ?
C24 H20 . 0.9800 ?
C12 C11 . 1.384(7) ?
C12 H21 . 0.9300 ?
C10 C9 . 1.362(7) ?
C10 C11 . 1.374(7) ?
C10 H22 . 0.9300 ?
C14 C15 . 1.392(7) ?
C14 H23 . 0.9300 ?
C16 C15 . 1.345(8) ?
C16 H24 . 0.9300 ?
C28 C29 . 1.399(8) ?
C28 H25 . 0.9800 ?
C25 C26 . 1.387(9) ?
C25 C29 . 1.444(9) ?
C25 H26 . 0.9800 ?
C26 H27 . 0.9800 ?
C29 H28 . 0.9800 ?
C9 H29 . 0.9300 ?
C15 H30 . 0.9300 ?
C11 H32 . 0.9300 ?

loop_
_geom_torsion_atom_site_label_1
_geom_torsion_atom_site_label_2
_geom_torsion_atom_site_label_3
_geom_torsion_atom_site_label_4
_geom_torsion_site_symmetry_1
_geom_torsion_site_symmetry_2
_geom_torsion_site_symmetry_3
_geom_torsion_site_symmetry_4
_geom_torsion
_geom_torsion_publ_flag
C1 Sn O2 C19 . . . . 64.2(2) ?
C13 Sn O2 C19 . . . . -70.7(2) ?
C7 Sn O2 C19 . . . . 176.0(2) ?
Sn O2 C19 O1 . . . . -5.6(4) ?
Sn O2 C19 C20 . . . . 173.6(3) ?
O2 Sn C1 C6 . . . . 75.2(3) ?
C13 Sn C1 C6 . . . . -160.1(3) ?
C7 Sn C1 C6 . . . . -30.9(3) ?
O2 Sn C1 C2 . . . . -102.4(3) ?
C13 Sn C1 C2 . . . . 22.3(4) ?
C7 Sn C1 C2 . . . . 151.5(3) ?
O2 Sn C7 C12 . . . . 13.0(4) ?
C1 Sn C7 C12 . . . . 130.9(3) ?
C13 Sn C7 C12 . . . . -93.3(4) ?
O2 Sn C7 C8 . . . . -164.1(3) ?
C1 Sn C7 C8 . . . . -46.2(3) ?
C13 Sn C7 C8 . . . . 89.6(3) ?
O1 C19 C20 C24 . . . . 171.8(4) ?
O2 C19 C20 C24 . . . . -7.4(6) ?
O1 C19 C20 C21 . . . . -2.1(6) ?
O2 C19 C20 C21 . . . . 178.7(3) ?
O1 C19 C20 Fe . . . . 84.1(4) ?
O2 C19 C20 Fe . . . . -95.1(4) ?
C25 Fe C20 C24 . . . . -119.5(3) ?
C29 Fe C20 C24 . . . . -75.7(4) ?
C26 Fe C20 C24 . . . . -161.3(3) ?
C23 Fe C20 C24 . . . . 39.0(3) ?
C21 Fe C20 C24 . . . . 120.4(3) ?
C22 Fe C20 C24 . . . . 82.0(3) ?
C27 Fe C20 C24 . . . . 164.9(5) ?
C28 Fe C20 C24 . . . . -41.3(7) ?
C25 Fe C20 C21 . . . . 120.1(3) ?
C29 Fe C20 C21 . . . . 164.0(3) ?
C26 Fe C20 C21 . . . . 78.3(4) ?
C24 Fe C20 C21 . . . . -120.4(3) ?
C23 Fe C20 C21 . . . . -81.3(3) ?
C22 Fe C20 C21 . . . . -38.3(3) ?
C27 Fe C20 C21 . . . . 44.5(6) ?
C28 Fe C20 C21 . . . . -161.6(6) ?
C25 Fe C20 C19 . . . . 2.0(4) ?
C29 Fe C20 C19 . . . . 45.9(4) ?
C26 Fe C20 C19 . . . . -39.8(4) ?
C24 Fe C20 C19 . . . . 121.6(4) ?
C23 Fe C20 C19 . . . . 160.6(4) ?
C21 Fe C20 C19 . . . . -118.1(4) ?
C22 Fe C20 C19 . . . . -156.4(4) ?
C27 Fe C20 C19 . . . . -73.5(7) ?
C28 Fe C20 C19 . . . . 80.3(7) ?
O2 Sn C13 C14 . . . . -77.8(3) ?
C1 Sn C13 C14 . . . . 152.4(3) ?
C7 Sn C13 C14 . . . . 25.0(3) ?
O2 Sn C13 C18 . . . . 98.6(3) ?
C1 Sn C13 C18 . . . . -31.2(4) ?
C7 Sn C13 C18 . . . . -158.6(3) ?
C6 C1 C2 C3 . . . . -0.4(6) ?
Sn C1 C2 C3 . . . . 177.1(3) ?
C2 C1 C6 C5 . . . . 1.9(6) ?
Sn C1 C6 C5 . . . . -175.9(3) ?
C24 C20 C21 C22 . . . . 1.4(5) ?
C19 C20 C21 C22 . . . . 176.3(4) ?
Fe C20 C21 C22 . . . . 59.9(3) ?
C24 C20 C21 Fe . . . . -58.5(3) ?
C19 C20 C21 Fe . . . . 116.3(3) ?
C25 Fe C21 C22 . . . . 162.3(4) ?
C29 Fe C21 C22 . . . . -164.1(7) ?
C26 Fe C21 C22 . . . . 120.8(3) ?
C20 Fe C21 C22 . . . . -117.7(4) ?
C24 Fe C21 C22 . . . . -80.4(3) ?
C23 Fe C21 C22 . . . . -36.3(3) ?
C27 Fe C21 C22 . . . . 79.6(4) ?
C28 Fe C21 C22 . . . . 47.0(6) ?
C25 Fe C21 C20 . . . . -79.9(4) ?
C29 Fe C21 C20 . . . . -46.3(8) ?
C26 Fe C21 C20 . . . . -121.5(3) ?
C24 Fe C21 C20 . . . . 37.3(2) ?
C23 Fe C21 C20 . . . . 81.5(3) ?
C22 Fe C21 C20 . . . . 117.7(4) ?
C27 Fe C21 C20 . . . . -162.7(3) ?
C28 Fe C21 C20 . . . . 164.8(5) ?
C25 Fe C27 C26 . . . . -37.2(4) ?
C29 Fe C27 C26 . . . . -82.8(4) ?
C20 Fe C27 C26 . . . . 46.3(7) ?
C24 Fe C27 C26 . . . . -161.7(6) ?
C23 Fe C27 C26 . . . . 162.8(4) ?
C21 Fe C27 C26 . . . . 79.4(4) ?
C22 Fe C27 C26 . . . . 121.6(4) ?
C28 Fe C27 C26 . . . . -120.4(6) ?
C25 Fe C27 C28 . . . . 83.2(4) ?
C29 Fe C27 C28 . . . . 37.6(4) ?
C26 Fe C27 C28 . . . . 120.4(6) ?
C20 Fe C27 C28 . . . . 166.6(5) ?
C24 Fe C27 C28 . . . . -41.3(8) ?
C23 Fe C27 C28 . . . . -76.8(4) ?
C21 Fe C27 C28 . . . . -160.2(3) ?
C22 Fe C27 C28 . . . . -118.0(4) ?
C25 Fe C23 C22 . . . . 167.1(5) ?
C29 Fe C23 C22 . . . . -160.0(3) ?
C26 Fe C23 C22 . . . . -47.7(7) ?
C20 Fe C23 C22 . . . . 81.6(3) ?
C24 Fe C23 C22 . . . . 120.8(4) ?
C21 Fe C23 C22 . . . . 37.0(3) ?
C27 Fe C23 C22 . . . . -78.1(4) ?
C28 Fe C23 C22 . . . . -118.5(3) ?
C25 Fe C23 C24 . . . . 46.3(7) ?
C29 Fe C23 C24 . . . . 79.2(4) ?
C26 Fe C23 C24 . . . . -168.5(5) ?
C20 Fe C23 C24 . . . . -39.2(3) ?
C21 Fe C23 C24 . . . . -83.8(3) ?
C22 Fe C23 C24 . . . . -120.8(4) ?
C27 Fe C23 C24 . . . . 161.1(3) ?
C28 Fe C23 C24 . . . . 120.7(3) ?
C5 C4 C3 C2 . . . . 2.0(7) ?
C1 C2 C3 C4 . . . . -1.5(6) ?
C24 C23 C22 C21 . . . . -0.3(6) ?
Fe C23 C22 C21 . . . . -58.6(3) ?
C24 C23 C22 Fe . . . . 58.4(3) ?
C20 C21 C22 C23 . . . . -0.7(5) ?
Fe C21 C22 C23 . . . . 58.8(3) ?
C20 C21 C22 Fe . . . . -59.5(3) ?
C25 Fe C22 C23 . . . . -167.2(6) ?
C29 Fe C22 C23 . . . . 46.7(7) ?
C26 Fe C22 C23 . . . . 160.7(3) ?
C20 Fe C22 C23 . . . . -81.9(3) ?
C24 Fe C22 C23 . . . . -37.3(3) ?
C21 Fe C22 C23 . . . . -120.8(4) ?
C27 Fe C22 C23 . . . . 120.2(3) ?
C28 Fe C22 C23 . . . . 79.2(3) ?
C25 Fe C22 C21 . . . . -46.4(7) ?
C29 Fe C22 C21 . . . . 167.5(5) ?
C26 Fe C22 C21 . . . . -78.5(3) ?
C20 Fe C22 C21 . . . . 39.0(3) ?
C24 Fe C22 C21 . . . . 83.5(3) ?
C23 Fe C22 C21 . . . . 120.8(4) ?
C27 Fe C22 C21 . . . . -119.0(3) ?
C28 Fe C22 C21 . . . . -160.0(3) ?
C12 C7 C8 C9 . . . . 0.6(6) ?
Sn C7 C8 C9 . . . . 177.8(3) ?
C3 C4 C5 C6 . . . . -0.5(7) ?
C1 C6 C5 C4 . . . . -1.4(7) ?
C16 C17 C18 C13 . . . . 0.9(7) ?
C14 C13 C18 C17 . . . . 0.3(6) ?
Sn C13 C18 C17 . . . . -176.2(3) ?
C22 C23 C24 C20 . . . . 1.1(5) ?
Fe C23 C24 C20 . . . . 60.1(3) ?
C22 C23 C24 Fe . . . . -58.9(3) ?
C21 C20 C24 C23 . . . . -1.6(5) ?
C19 C20 C24 C23 . . . . -176.2(4) ?
Fe C20 C24 C23 . . . . -60.2(3) ?
C21 C20 C24 Fe . . . . 58.7(3) ?
C19 C20 C24 Fe . . . . -116.0(4) ?
C25 Fe C24 C23 . . . . -162.5(4) ?
C29 Fe C24 C23 . . . . -119.3(4) ?
C26 Fe C24 C23 . . . . 167.6(6) ?
C20 Fe C24 C23 . . . . 117.1(4) ?
C21 Fe C24 C23 . . . . 79.7(3) ?
C22 Fe C24 C23 . . . . 36.2(3) ?
C27 Fe C24 C23 . . . . -48.1(7) ?
C28 Fe C24 C23 . . . . -78.1(4) ?
C25 Fe C24 C20 . . . . 80.4(3) ?
C29 Fe C24 C20 . . . . 123.6(3) ?
C26 Fe C24 C20 . . . . 50.5(8) ?
C23 Fe C24 C20 . . . . -117.1(4) ?
C21 Fe C24 C20 . . . . -37.4(2) ?
C22 Fe C24 C20 . . . . -80.9(3) ?
C27 Fe C24 C20 . . . . -165.2(5) ?
C28 Fe C24 C20 . . . . 164.8(3) ?
C8 C7 C12 C11 . . . . -0.3(6) ?
Sn C7 C12 C11 . . . . -177.5(4) ?
C18 C13 C14 C15 . . . . -0.9(6) ?
Sn C13 C14 C15 . . . . 175.7(4) ?
C18 C17 C16 C15 . . . . -1.4(8) ?
C26 C27 C28 C29 . . . . 0.2(6) ?
Fe C27 C28 C29 . . . . -58.7(4) ?
C26 C27 C28 Fe . . . . 58.9(4) ?
C25 Fe C28 C27 . . . . -80.1(4) ?
C29 Fe C28 C27 . . . . -119.6(5) ?
C26 Fe C28 C27 . . . . -36.6(4) ?
C20 Fe C28 C27 . . . . -165.5(5) ?
C24 Fe C28 C27 . . . . 163.2(3) ?
C23 Fe C28 C27 . . . . 120.9(4) ?
C21 Fe C28 C27 . . . . 45.9(7) ?
C22 Fe C28 C27 . . . . 79.7(4) ?
C25 Fe C28 C29 . . . . 39.4(4) ?
C26 Fe C28 C29 . . . . 82.9(4) ?
C20 Fe C28 C29 . . . . -46.0(8) ?
C24 Fe C28 C29 . . . . -77.2(4) ?
C23 Fe C28 C29 . . . . -119.5(4) ?
C21 Fe C28 C29 . . . . 165.5(5) ?
C22 Fe C28 C29 . . . . -160.7(4) ?
C27 Fe C28 C29 . . . . 119.6(5) ?
C29 Fe C25 C26 . . . . 117.2(5) ?
C20 Fe C25 C26 . . . . -121.2(3) ?
C24 Fe C25 C26 . . . . -164.6(3) ?
C23 Fe C25 C26 . . . . 160.8(5) ?
C21 Fe C25 C26 . . . . -77.9(3) ?
C22 Fe C25 C26 . . . . -43.4(7) ?
C27 Fe C25 C26 . . . . 36.6(3) ?
C28 Fe C25 C26 . . . . 79.3(3) ?
C26 Fe C25 C29 . . . . -117.2(5) ?
C20 Fe C25 C29 . . . . 121.6(3) ?
C24 Fe C25 C29 . . . . 78.2(4) ?
C23 Fe C25 C29 . . . . 43.5(7) ?
C21 Fe C25 C29 . . . . 164.9(3) ?
C22 Fe C25 C29 . . . . -160.6(5) ?
C27 Fe C25 C29 . . . . -80.6(4) ?
C28 Fe C25 C29 . . . . -37.9(4) ?
C28 C27 C26 C25 . . . . -0.3(6) ?
Fe C27 C26 C25 . . . . 59.1(4) ?
C28 C27 C26 Fe . . . . -59.3(4) ?
C29 C25 C26 C27 . . . . 0.2(6) ?
Fe C25 C26 C27 . . . . -59.9(4) ?
C29 C25 C26 Fe . . . . 60.2(4) ?
C25 Fe C26 C27 . . . . 120.1(5) ?
C29 Fe C26 C27 . . . . 80.3(4) ?
C20 Fe C26 C27 . . . . -161.7(3) ?
C24 Fe C26 C27 . . . . 160.4(6) ?
C23 Fe C26 C27 . . . . -42.0(8) ?
C21 Fe C26 C27 . . . . -118.8(4) ?
C22 Fe C26 C27 . . . . -76.7(4) ?
C28 Fe C26 C27 . . . . 36.6(3) ?
C29 Fe C26 C25 . . . . -39.8(3) ?
C20 Fe C26 C25 . . . . 78.2(4) ?
C24 Fe C26 C25 . . . . 40.3(8) ?
C23 Fe C26 C25 . . . . -162.1(6) ?
C21 Fe C26 C25 . . . . 121.1(3) ?
C22 Fe C26 C25 . . . . 163.3(3) ?
C27 Fe C26 C25 . . . . -120.1(5) ?
C28 Fe C26 C25 . . . . -83.5(4) ?
C27 C28 C29 C25 . . . . -0.1(6) ?
Fe C28 C29 C25 . . . . -59.5(4) ?
C27 C28 C29 Fe . . . . 59.5(4) ?
C26 C25 C29 C28 . . . . -0.1(6) ?
Fe C25 C29 C28 . . . . 60.8(4) ?
C26 C25 C29 Fe . . . . -60.9(3) ?
C25 Fe C29 C28 . . . . -117.8(6) ?
C26 Fe C29 C28 . . . . -79.7(4) ?
C20 Fe C29 C28 . . . . 163.1(3) ?
C24 Fe C29 C28 . . . . 121.1(4) ?
C23 Fe C29 C28 . . . . 78.6(4) ?
C21 Fe C29 C28 . . . . -161.4(6) ?
C22 Fe C29 C28 . . . . 45.3(8) ?
C27 Fe C29 C28 . . . . -36.8(4) ?
C26 Fe C29 C25 . . . . 38.1(3) ?
C20 Fe C29 C25 . . . . -79.1(4) ?
C24 Fe C29 C25 . . . . -121.1(4) ?
C23 Fe C29 C25 . . . . -163.6(4) ?
C21 Fe C29 C25 . . . . -43.6(9) ?
C22 Fe C29 C25 . . . . 163.1(5) ?
C27 Fe C29 C25 . . . . 81.0(4) ?
C28 Fe C29 C25 . . . . 117.8(6) ?
C11 C10 C9 C8 . . . . -0.1(7) ?
C7 C8 C9 C10 . . . . -0.4(7) ?
C17 C16 C15 C14 . . . . 0.8(9) ?
C13 C14 C15 C16 . . . . 0.3(8) ?
C9 C10 C11 C12 . . . . 0.3(8) ?
C7 C12 C11 C10 . . . . -0.1(7) ?
